data_4133319
loop_
_publ_author_name
'Chen, Kai'
'Zhang, Shuo-Qing'
'Brandenberg, Oliver F.'
'Hong, Xin'
'Arnold, Frances H.'

_publ_section_title
;
 Alternate Heme Ligation Steers Activity and Selectivity in Engineered
 Cytochrome P450-Catalyzed Carbene-Transfer Reactions.
;
_journal_issue 48
_journal_name_full 'Journal of the American Chemical Society'
_journal_page_first 16402
_journal_page_last 16407
_journal_paper_doi 10.1021/jacs.8b09613
_journal_volume 140
_journal_year 2018
_chemical_absolute_configuration ad
_chemical_formula_moiety 'C13 H14 O3'
_chemical_formula_sum 'C13 H14 O3'
_chemical_formula_weight 218.24
_space_group_crystal_system orthorhombic
_space_group_IT_number 19
_space_group_name_Hall 'P 2ac 2ab'
_space_group_name_H-M_alt 'P 21 21 21'
_atom_sites_solution_hydrogens geom
_atom_sites_solution_primary dual
_audit_creation_date 2018-03-29
_audit_creation_method
;
Olex2 1.2
(compiled 2017.08.10 svn.r3458 for OlexSys, GUI svn.r5381),
 SHELXL-2017/1, and manual edit
;
_cell_angle_alpha 90
_cell_angle_beta 90
_cell_angle_gamma 90
_cell_formula_units_Z 4
_cell_length_a 6.2610(7)
_cell_length_b 7.4076(8)
_cell_length_c 24.242(2)
_cell_measurement_reflns_used 9388
_cell_measurement_temperature 175
_cell_measurement_theta_max 80.0
_cell_measurement_theta_min 3.7
_cell_volume 1124.3(2)
_computing_cell_refinement 'SAINT V8.38A (Bruker-AXS, 2016)'
_computing_data_collection 'BIS V6.2.6/2017-03-27 & APEX3_2017.3-0'
_computing_data_reduction 'SAINT V8.38A (Bruker-AXS, 2016)'
_computing_molecular_graphics 'DIAMOND 3 (Crystal Impact, 1999)'
_computing_publication_material 'Olex2 (Dolomanov et al., 2009)'
_computing_structure_refinement 'SHELXL-2017/1 (Sheldrick, 2015)'
_computing_structure_solution 'SHELXT-2014/5 (Sheldrick, 2013)'
_diffrn_ambient_temperature 175
_diffrn_detector 'CPAD Area Detector'
_diffrn_detector_area_resol_mean 7.69
_diffrn_detector_type 'Bruker PHOTON II'
_diffrn_measured_fraction_theta_full 1.000
_diffrn_measured_fraction_theta_max 0.993
_diffrn_measurement_device '\k-geometry diffractometer'
_diffrn_measurement_device_type 'Bruker D8 VENTURE'
_diffrn_measurement_method '\f and \w scans'
_diffrn_radiation_monochromator 'multilayer mirrors'
_diffrn_radiation_type CuK\a
_diffrn_radiation_wavelength 1.54178
_diffrn_reflns_av_R_equivalents 0.0298
_diffrn_reflns_av_unetI/netI 0.0132
_diffrn_reflns_Laue_measured_fraction_full 1.000
_diffrn_reflns_Laue_measured_fraction_max 0.993
_diffrn_reflns_limit_h_max 7
_diffrn_reflns_limit_h_min -7
_diffrn_reflns_limit_k_max 9
_diffrn_reflns_limit_k_min -9
_diffrn_reflns_limit_l_max 30
_diffrn_reflns_limit_l_min -30
_diffrn_reflns_number 28343
_diffrn_reflns_point_group_measured_fraction_full 1.000
_diffrn_reflns_point_group_measured_fraction_max 0.984
_diffrn_reflns_theta_full 67.679
_diffrn_reflns_theta_max 80.268
_diffrn_reflns_theta_min 3.646
_diffrn_source 'microfocus sealed tube'
_diffrn_source_current 1
_diffrn_source_power 0.05
_diffrn_source_type 'Incoatec I\mS HB'
_diffrn_source_voltage 50
_diffrn_standards_number 0
_exptl_absorpt_coefficient_mu 0.744
_exptl_absorpt_correction_T_max 1.0000
_exptl_absorpt_correction_T_min 0.9262
_exptl_absorpt_correction_type multi-scan
_exptl_absorpt_process_details
;
SADABS-2016/2 (Bruker,2016/2) was used for absorption correction. 
wR2(int) was 0.0749 before and 0.0496 after correction. 
The Ratio of minimum to maximum transmission is 0.9262. 
The \l/2 correction factor is Not present.
;
_exptl_crystal_colour colourless
_exptl_crystal_colour_primary colourless
_exptl_crystal_density_diffrn 1.289
_exptl_crystal_description block
_exptl_crystal_F_000 464
_exptl_crystal_size_max 0.26
_exptl_crystal_size_mid 0.21
_exptl_crystal_size_min 0.15
_refine_diff_density_max 0.179
_refine_diff_density_min -0.132
_refine_diff_density_rms 0.028
_refine_ls_abs_structure_details
;
 Flack x determined using 964 quotients [(I+)-(I-)]/[(I+)+(I-)]
 (Parsons, Flack and Wagner, Acta Cryst. B69 (2013) 249-259).
;
_refine_ls_abs_structure_Flack 0.03(3)
_refine_ls_extinction_coef 0.0083(9)
_refine_ls_extinction_expression Fc^*^=kFc[1+0.001xFc^2^\l^3^/sin(2\q)]^-1/4^
_refine_ls_extinction_method 'SHELXL-2017/1 (Sheldrick 2017)'
_refine_ls_goodness_of_fit_ref 1.092
_refine_ls_hydrogen_treatment constr
_refine_ls_matrix_type full
_refine_ls_number_parameters 147
_refine_ls_number_reflns 2423
_refine_ls_number_restraints 0
_refine_ls_restrained_S_all 1.092
_refine_ls_R_factor_all 0.0261
_refine_ls_R_factor_gt 0.0261
_refine_ls_shift/su_max 0.001
_refine_ls_shift/su_mean 0.000
_refine_ls_structure_factor_coef Fsqd
_refine_ls_weighting_details 'w=1/[\s^2^(Fo^2^)+(0.0327P)^2^+0.1635P] where P=(Fo^2^+2Fc^2^)/3'
_refine_ls_weighting_scheme calc
_refine_ls_wR_factor_gt 0.0678
_refine_ls_wR_factor_ref 0.0679
_reflns_Friedel_coverage 0.670
_reflns_Friedel_fraction_full 1.000
_reflns_Friedel_fraction_max 0.970
_reflns_number_gt 2413
_reflns_number_total 2423
_reflns_threshold_expression 'I > 2\s(I)'
_cod_data_source_file ja8b09613_si_001.cif
_cod_data_source_block v18081
_cod_database_code 4133319
_shelx_shelxl_version_number 2017/1
_shelx_space_group_comment
;
The symmetry employed for this shelxl refinement is uniquely defined
by the following loop, which should always be used as a source of
symmetry information in preference to the above space-group names.
They are only intended as comments.
;
_shelx_estimated_absorpt_t_max 0.897
_shelx_estimated_absorpt_t_min 0.830
_refine_ls_abs_structure_hooft 0.05(3)
_olex2_refinement_description
;
1. Fixed Uiso
 At 1.2 times of:
  All C(H) groups, All C(H,H) groups
 At 1.5 times of:
  All C(H,H,H) groups
2.a Ternary CH refined with riding coordinates:
 C6(H6)
2.b Secondary CH2 refined with riding coordinates:
 C2(H2A,H2B), C3(H3A,H3B), C5(H5A,H5B)
2.c Aromatic/amide H refined with riding coordinates:
 C8(H8), C9(H9), C11(H11), C12(H12)
2.d Idealised Me refined as rotating group:
 C13(H13A,H13B,H13C)
;
_olex2_submission_special_instructions 'No special instructions were received'

loop_
_space_group_symop_operation_xyz
'x, y, z'
'-x+1/2, -y, z+1/2'
'-x, y+1/2, -z+1/2'
'x+1/2, -y+1/2, -z'

loop_
_atom_site_label
_atom_site_type_symbol
_atom_site_fract_x
_atom_site_fract_y
_atom_site_fract_z
_atom_site_U_iso_or_equiv
_atom_site_adp_type
_atom_site_occupancy
_atom_site_site_symmetry_order
_atom_site_calc_flag
_atom_site_refinement_flags_posn
O1 O 0.4689(2) 0.48359(19) 0.46362(4) 0.0473(3) Uani 1 1 d .
O2 O 0.46989(19) 0.21596(15) 0.50615(5) 0.0409(3) Uani 1 1 d .
O3 O 0.83281(17) 0.57607(14) 0.80518(4) 0.0323(2) Uani 1 1 d .
C1 C 0.4498(2) 0.3970(2) 0.50554(6) 0.0332(3) Uani 1 1 d .
C2 C 0.4563(3) 0.1503(2) 0.56281(7) 0.0416(4) Uani 1 1 d .
H2A H 0.600680 0.126305 0.577775 0.050 Uiso 1 1 calc R
H2B H 0.371878 0.037411 0.564496 0.050 Uiso 1 1 calc R
C3 C 0.3474(2) 0.2987(2) 0.59523(6) 0.0321(3) Uani 1 1 d .
H3A H 0.190856 0.280406 0.596722 0.038 Uiso 1 1 calc R
H3B H 0.404251 0.306856 0.633249 0.038 Uiso 1 1 calc R
C4 C 0.4043(2) 0.46280(18) 0.56196(5) 0.0276(3) Uani 1 1 d .
C5 C 0.3155(3) 0.6484(2) 0.57013(7) 0.0374(4) Uani 1 1 d .
H5A H 0.214937 0.666822 0.601144 0.045 Uiso 1 1 calc R
H5B H 0.283634 0.720659 0.536771 0.045 Uiso 1 1 calc R
C6 C 0.5454(3) 0.61597(19) 0.58396(6) 0.0308(3) Uani 1 1 d .
H6 H 0.650647 0.666184 0.556994 0.037 Uiso 1 1 calc R
C7 C 0.6217(2) 0.60527(18) 0.64219(5) 0.0267(3) Uani 1 1 d .
C8 C 0.5182(2) 0.69434(19) 0.68530(6) 0.0311(3) Uani 1 1 d .
H8 H 0.395379 0.765484 0.677709 0.037 Uiso 1 1 calc R
C9 C 0.5920(2) 0.6805(2) 0.73903(6) 0.0306(3) Uani 1 1 d .
H9 H 0.518701 0.741069 0.767907 0.037 Uiso 1 1 calc R
C10 C 0.7727(2) 0.57844(18) 0.75100(5) 0.0258(3) Uani 1 1 d .
C11 C 0.8787(2) 0.48833(18) 0.70873(6) 0.0278(3) Uani 1 1 d .
H11 H 1.002071 0.418045 0.716390 0.033 Uiso 1 1 calc R
C12 C 0.8013(2) 0.50259(19) 0.65503(5) 0.0292(3) Uani 1 1 d .
H12 H 0.873328 0.440333 0.626264 0.035 Uiso 1 1 calc R
C13 C 1.0296(3) 0.4904(2) 0.81913(6) 0.0358(3) Uani 1 1 d .
H13A H 1.146343 0.546732 0.798408 0.054 Uiso 1 1 calc GR
H13B H 1.021625 0.361874 0.809795 0.054 Uiso 1 1 calc GR
H13C H 1.056070 0.503817 0.858759 0.054 Uiso 1 1 calc GR

loop_
_atom_site_aniso_label
_atom_site_aniso_U_11
_atom_site_aniso_U_22
_atom_site_aniso_U_33
_atom_site_aniso_U_23
_atom_site_aniso_U_13
_atom_site_aniso_U_12
O1 0.0460(6) 0.0716(8) 0.0243(5) 0.0068(5) 0.0017(4) -0.0069(6)
O2 0.0385(6) 0.0434(6) 0.0409(6) -0.0133(5) 0.0024(5) 0.0011(5)
O3 0.0358(5) 0.0344(5) 0.0265(5) -0.0053(4) -0.0019(4) 0.0060(4)
C1 0.0276(7) 0.0454(8) 0.0265(7) -0.0033(6) -0.0011(5) -0.0046(6)
C2 0.0377(8) 0.0334(7) 0.0536(10) 0.0030(7) -0.0007(7) 0.0025(6)
C3 0.0355(7) 0.0317(7) 0.0290(7) 0.0029(6) 0.0004(6) -0.0078(6)
C4 0.0301(6) 0.0300(7) 0.0227(6) 0.0009(5) 0.0002(5) -0.0028(5)
C5 0.0435(8) 0.0326(7) 0.0361(8) 0.0002(6) -0.0087(7) 0.0051(6)
C6 0.0366(7) 0.0281(6) 0.0276(7) 0.0027(5) -0.0002(5) -0.0057(6)
C7 0.0294(7) 0.0238(6) 0.0270(6) -0.0010(5) -0.0001(5) -0.0042(5)
C8 0.0281(7) 0.0301(6) 0.0352(7) -0.0037(6) -0.0016(5) 0.0051(6)
C9 0.0290(6) 0.0323(7) 0.0306(7) -0.0079(6) 0.0034(5) 0.0049(6)
C10 0.0287(6) 0.0219(5) 0.0268(6) -0.0024(5) 0.0005(5) -0.0021(5)
C11 0.0275(6) 0.0245(6) 0.0314(7) -0.0034(5) 0.0008(5) 0.0034(5)
C12 0.0313(7) 0.0279(6) 0.0282(6) -0.0055(5) 0.0053(5) 0.0013(6)
C13 0.0402(8) 0.0349(7) 0.0322(7) -0.0021(6) -0.0065(6) 0.0054(7)

loop_
_atom_type_symbol
_atom_type_description
_atom_type_scat_dispersion_real
_atom_type_scat_dispersion_imag
_atom_type_scat_source
C C 0.0181 0.0091 'International Tables Vol C Tables 4.2.6.8 and 6.1.1.4'
H H 0.0000 0.0000 'International Tables Vol C Tables 4.2.6.8 and 6.1.1.4'
O O 0.0492 0.0322 'International Tables Vol C Tables 4.2.6.8 and 6.1.1.4'

loop_
_exptl_crystal_face_index_h
_exptl_crystal_face_index_k
_exptl_crystal_face_index_l
_exptl_crystal_face_perp_dist
0.00 0.00 1.00 0.0990
0.00 0.00 -1.00 0.1020
-1.00 -1.00 0.00 0.0740
1.00 1.00 0.00 0.1210
0.00 -1.00 -1.00 0.0330
0.00 1.00 1.00 0.0590
-7.00 1.00 -8.00 0.0960
-6.00 8.00 -1.00 0.0720
3.00 1.00 4.00 0.1490
4.00 -5.00 2.00 0.0880
5.00 -4.00 -5.00 0.0890
-3.00 2.00 4.00 0.0690
5.00 2.00 -8.00 0.1320
-3.00 -1.00 7.00 0.0650
-1.00 1.00 8.00 0.0990
1.00 -2.00 -6.00 0.0860
-6.00 -5.00 -8.00 0.0800
2.00 3.00 8.00 0.1260

loop_
_geom_angle_atom_site_label_1
_geom_angle_atom_site_label_2
_geom_angle_atom_site_label_3
_geom_angle
C1 O2 C2 109.68(12)
C10 O3 C13 118.13(11)
O1 C1 O2 121.94(15)
O1 C1 C4 128.43(15)
O2 C1 C4 109.63(13)
O2 C2 H2A 110.6
O2 C2 H2B 110.6
O2 C2 C3 105.82(12)
H2A C2 H2B 108.7
C3 C2 H2A 110.6
C3 C2 H2B 110.6
C2 C3 H3A 111.4
C2 C3 H3B 111.4
H3A C3 H3B 109.3
C4 C3 C2 101.67(12)
C4 C3 H3A 111.4
C4 C3 H3B 111.4
C1 C4 C3 105.98(12)
C1 C4 C5 119.79(12)
C1 C4 C6 117.03(12)
C3 C4 C6 123.27(12)
C5 C4 C3 125.77(13)
C5 C4 C6 59.22(10)
C4 C5 H5A 117.6
C4 C5 H5B 117.6
C4 C5 C6 61.64(10)
H5A C5 H5B 114.7
C6 C5 H5A 117.6
C6 C5 H5B 117.6
C4 C6 H6 115.3
C5 C6 C4 59.15(9)
C5 C6 H6 115.3
C7 C6 C4 118.30(11)
C7 C6 C5 121.87(13)
C7 C6 H6 115.3
C8 C7 C6 122.32(13)
C12 C7 C6 119.92(12)
C12 C7 C8 117.76(12)
C7 C8 H8 119.5
C9 C8 C7 120.91(13)
C9 C8 H8 119.5
C8 C9 H9 119.7
C8 C9 C10 120.51(12)
C10 C9 H9 119.7
O3 C10 C9 115.56(12)
O3 C10 C11 124.78(13)
C9 C10 C11 119.66(12)
C10 C11 H11 120.5
C10 C11 C12 119.08(13)
C12 C11 H11 120.5
C7 C12 H12 119.0
C11 C12 C7 122.07(12)
C11 C12 H12 119.0
O3 C13 H13A 109.5
O3 C13 H13B 109.5
O3 C13 H13C 109.5
H13A C13 H13B 109.5
H13A C13 H13C 109.5
H13B C13 H13C 109.5

loop_
_geom_bond_atom_site_label_1
_geom_bond_atom_site_label_2
_geom_bond_distance
O1 C1 1.2079(19)
O2 C1 1.347(2)
O2 C2 1.460(2)
O3 C10 1.3664(16)
O3 C13 1.4266(18)
C1 C4 1.4798(18)
C2 H2A 0.9900
C2 H2B 0.9900
C2 C3 1.514(2)
C3 H3A 0.9900
C3 H3B 0.9900
C3 C4 1.5016(19)
C4 C5 1.496(2)
C4 C6 1.5338(19)
C5 H5A 0.9900
C5 H5B 0.9900
C5 C6 1.497(2)
C6 H6 1.0000
C6 C7 1.4923(18)
C7 C8 1.3954(19)
C7 C12 1.393(2)
C8 H8 0.9500
C8 C9 1.386(2)
C9 H9 0.9500
C9 C10 1.391(2)
C10 C11 1.3912(18)
C11 H11 0.9500
C11 C12 1.3930(19)
C12 H12 0.9500
C13 H13A 0.9800
C13 H13B 0.9800
C13 H13C 0.9800

loop_
_geom_torsion_atom_site_label_1
_geom_torsion_atom_site_label_2
_geom_torsion_atom_site_label_3
_geom_torsion_atom_site_label_4
_geom_torsion
O1 C1 C4 C3 167.20(16)
O1 C1 C4 C5 17.4(2)
O1 C1 C4 C6 -50.9(2)
O2 C1 C4 C3 -13.05(16)
O2 C1 C4 C5 -162.88(14)
O2 C1 C4 C6 128.84(14)
O2 C2 C3 C4 -26.37(15)
O3 C10 C11 C12 -179.66(13)
C1 O2 C2 C3 20.00(16)
C1 C4 C5 C6 -105.57(14)
C1 C4 C6 C5 110.20(15)
C1 C4 C6 C7 -137.66(14)
C2 O2 C1 O1 175.36(15)
C2 O2 C1 C4 -4.41(16)
C2 C3 C4 C1 23.77(15)
C2 C3 C4 C5 171.26(14)
C2 C3 C4 C6 -115.10(15)
C3 C4 C5 C6 110.97(15)
C3 C4 C6 C5 -115.02(15)
C3 C4 C6 C7 -2.9(2)
C4 C5 C6 C7 -106.19(14)
C4 C6 C7 C8 -96.89(17)
C4 C6 C7 C12 82.66(17)
C5 C4 C6 C7 112.14(16)
C5 C6 C7 C8 -27.4(2)
C5 C6 C7 C12 152.10(14)
C6 C7 C8 C9 179.45(13)
C6 C7 C12 C11 -179.98(13)
C7 C8 C9 C10 0.6(2)
C8 C7 C12 C11 -0.4(2)
C8 C9 C10 O3 179.17(13)
C8 C9 C10 C11 -0.6(2)
C9 C10 C11 C12 0.1(2)
C10 C11 C12 C7 0.4(2)
C12 C7 C8 C9 -0.1(2)
C13 O3 C10 C9 -173.24(13)
C13 O3 C10 C11 6.5(2)
